data_1568511
loop_
_publ_author_name
'Ward, Robert J.'
'Rosal, Iker del'
'Kelley, Steven P.'
'Maron, Laurent'
'Walensky, Justin R.'

_publ_section_title
;
 Isolation of C1 through C4 derivatives from CO using heteroleptic
 uranium(iii) metallocene aryloxide complexes
;
_journal_issue 8
_journal_name_full 'Chemical Science'
_journal_page_first 2024
_journal_page_last 2032
_journal_paper_doi 10.1039/D2SC06375A
_journal_volume 14
_journal_year 2023
_chemical_formula_moiety 'C61 H82 O5 U2, C5 H12'
_chemical_formula_sum 'C66 H94 O5 U2'
_chemical_formula_weight 1443.47
_chemical_properties_physical Air-sensitive
_space_group_crystal_system monoclinic
_space_group_IT_number 14
_space_group_name_Hall '-P 2ybc'
_space_group_name_H-M_alt 'P 1 21/c 1'
_atom_sites_solution_hydrogens geom
_atom_sites_solution_primary dual
_atom_sites_solution_secondary difmap
_audit_creation_date 2021-07-28
_audit_creation_method
;
Olex2 1.2
(compiled 2018.05.29 svn.r3508 for OlexSys, GUI svn.r5506)
;
_audit_update_record
;
2022-11-16 deposited with the CCDC.	2023-01-27 downloaded from the CCDC.
;
_cell_angle_alpha 90
_cell_angle_beta 90.283(2)
_cell_angle_gamma 90
_cell_formula_units_Z 4
_cell_length_a 10.5339(9)
_cell_length_b 26.165(2)
_cell_length_c 21.8935(18)
_cell_measurement_reflns_used 9898
_cell_measurement_temperature 150.0
_cell_measurement_theta_max 25.06
_cell_measurement_theta_min 2.28
_cell_volume 6034.2(9)
_computing_cell_refinement 'Bruker Apex3 V.2016.9-0/SAINT V8.37A'
_computing_data_collection 'Bruker Apex3 V.2016.9-0'
_computing_data_reduction 'Bruker Apex3 V.2016.9-0/SAINT V8.37A'
_computing_molecular_graphics 'Olex2 (Dolomanov et al., 2009)'
_computing_publication_material 'Olex2 (Dolomanov et al., 2009)'
_computing_structure_refinement 'ShelXL (Sheldrick, 2015)'
_computing_structure_solution 'ShelXT (Sheldrick, 2015)'
_diffrn_ambient_temperature 150.0
_diffrn_measured_fraction_theta_full 1.000
_diffrn_measured_fraction_theta_max 0.991
_diffrn_measurement_device_type 'Bruker APEX II area detector'
_diffrn_measurement_method 'omega and phi scans'
_diffrn_radiation_monochromator graphite
_diffrn_radiation_type MoK\a
_diffrn_radiation_wavelength 0.71073
_diffrn_reflns_av_R_equivalents 0.0823
_diffrn_reflns_av_unetI/netI 0.0577
_diffrn_reflns_Laue_measured_fraction_full 1.000
_diffrn_reflns_Laue_measured_fraction_max 0.991
_diffrn_reflns_limit_h_max 13
_diffrn_reflns_limit_h_min -13
_diffrn_reflns_limit_k_max 33
_diffrn_reflns_limit_k_min -33
_diffrn_reflns_limit_l_max 27
_diffrn_reflns_limit_l_min -27
_diffrn_reflns_number 87013
_diffrn_reflns_point_group_measured_fraction_full 1.000
_diffrn_reflns_point_group_measured_fraction_max 0.991
_diffrn_reflns_theta_full 25.242
_diffrn_reflns_theta_max 26.913
_diffrn_reflns_theta_min 1.557
_diffrn_source 'Sealed Source Mo with TRIUMPH optics'
_diffrn_standards_number 0
_exptl_absorpt_coefficient_mu 5.408
_exptl_absorpt_correction_T_max 0.7454
_exptl_absorpt_correction_T_min 0.5202
_exptl_absorpt_correction_type multi-scan
_exptl_absorpt_process_details 'Bruker AXScale'
_exptl_crystal_colour orange
_exptl_crystal_density_diffrn 1.589
_exptl_crystal_description prism
_exptl_crystal_F_000 2856
_exptl_crystal_recrystallization_method 'Re-crystallisation from solvent: pentane'
_exptl_crystal_size_max 0.35
_exptl_crystal_size_mid 0.06
_exptl_crystal_size_min 0.05
_refine_diff_density_max 3.369
_refine_diff_density_min -2.070
_refine_diff_density_rms 0.148
_refine_ls_extinction_method none
_refine_ls_goodness_of_fit_ref 1.052
_refine_ls_hydrogen_treatment constr
_refine_ls_matrix_type full
_refine_ls_number_parameters 691
_refine_ls_number_reflns 12939
_refine_ls_number_restraints 9
_refine_ls_restrained_S_all 1.053
_refine_ls_R_factor_all 0.0792
_refine_ls_R_factor_gt 0.0460
_refine_ls_shift/su_max 0.003
_refine_ls_shift/su_mean 0.000
_refine_ls_structure_factor_coef Fsqd
_refine_ls_weighting_details 'w=1/[\s^2^(Fo^2^)+(0.0318P)^2^+26.3389P] where P=(Fo^2^+2Fc^2^)/3'
_refine_ls_weighting_scheme calc
_refine_ls_wR_factor_gt 0.0865
_refine_ls_wR_factor_ref 0.0967
_reflns_Friedel_coverage 0.000
_reflns_number_gt 9246
_reflns_number_total 12939
_reflns_threshold_expression 'I > 2\s(I)'
_cod_data_source_file d2sc06375a3.cif
_cod_data_source_block 5
_cod_database_code 1568511
_shelx_shelxl_version_number 2017/1
_shelx_space_group_comment
;
The symmetry employed for this shelxl refinement is uniquely defined
by the following loop, which should always be used as a source of
symmetry information in preference to the above space-group names.
They are only intended as comments.
;
_shelx_estimated_absorpt_t_max 0.774
_shelx_estimated_absorpt_t_min 0.253
_olex2_refinement_description
;
1. Fixed Uiso
 At 1.2 times of:
  All C(H) groups, All C(H,H) groups, All C(H,H,H,H) groups
 At 1.5 times of:
  All C(H,H,H) groups
2. Restrained distances
 C4S-C5S = C4S-C3S = C2S-C3S
 1.54 with sigma of 0.02
 C4S'-C5S' = C4S'-C3S' = C4S-C5S = C4S-C3S = C2S-C3S = C1S-C2S
 1.54 with sigma of 0.02
3. Others
 Fixed Sof: O3(0.75) O2(0.75) C32(0.75) C31(0.75) O2'(0.25) O3'(0.25)
 C7AA(0.25) C5S(0.6) C3S(0.6) C4S(0.6) H2SA(0.6) H2SB(0.6) H2SC(0.4) H2SD(0.4)
 C5S'(0.4) C3S'(0.4) C4S'(0.4) C1S(0.6) C1S'(0.4) C1AA(0.25)
4.a Secondary CH2 refined with riding coordinates:
 C3S(H3SA,H3SB), C4S(H4SA,H4SB), C2S(H2SA,H2SB), C2S(H2SC,H2SD)
4.b Me refined with riding coordinates:
 C5S(H5SA,H5SB,H5SC), C1S(H1SA,H1SB,H1SC)
4.c Aromatic/amide H refined with riding coordinates:
 C55(H55), C57(H57), C25(H25), C23(H23)
4.d Idealised Me refined as rotating group:
 C48(H48A,H48B,H48C), C51(H51A,H51B,H51C), C7(H7A,H7B,H7C), C16(H16A,H16B,
 H16C), C40(H40A,H40B,H40C), C60(H60A,H60B,H60C), C6(H6A,H6B,H6C), C8(H8A,H8B,
 H8C), C61(H61A,H61B,H61C), C39(H39A,H39B,H39C), C52(H52A,H52B,H52C), C59(H59A,
 H59B,H59C), C49(H49A,H49B,H49C), C50(H50A,H50B,H50C), C10(H10A,H10B,H10C),
 C9(H9A,H9B,H9C), C20(H20A,H20B,H20C), C17(H17A,H17B,H17C), C18(H18A,H18B,H18C),
  C19(H19A,H19B,H19C), C38(H38A,H38B,H38C), C27(H27A,H27B,H27C), C29(H29A,H29B,
 H29C), C41(H41A,H41B,H41C), C42(H42A,H42B,H42C), C28(H28A,H28B,H28C)
;
_olex2_submission_special_instructions 'No special instructions were received'

loop_
_space_group_symop_operation_xyz
'x, y, z'
'-x, y+1/2, -z+1/2'
'-x, -y, -z'
'x, -y-1/2, z-1/2'

loop_
_atom_site_label
_atom_site_type_symbol
_atom_site_fract_x
_atom_site_fract_y
_atom_site_fract_z
_atom_site_U_iso_or_equiv
_atom_site_adp_type
_atom_site_occupancy
_atom_site_site_symmetry_order
_atom_site_calc_flag
_atom_site_refinement_flags_posn
_atom_site_refinement_flags_adp
_atom_site_refinement_flags_occupancy
_atom_site_disorder_assembly
_atom_site_disorder_group
U1 U 0.90582(2) 0.40759(2) 0.77437(2) 0.03018(7) Uani 1 1 d . . . . .
U2 U 0.58646(2) 0.61166(2) 0.82496(2) 0.02926(7) Uani 1 1 d . . . . .
O5 O 0.6339(4) 0.65546(16) 0.7472(2) 0.0318(10) Uani 1 1 d . . . . .
O1 O 0.9094(4) 0.41469(17) 0.6800(2) 0.0331(11) Uani 1 1 d . . . . .
O4 O 0.6992(6) 0.4754(2) 0.9657(3) 0.0659(17) Uani 1 1 d . . . . .
O3 O 0.7208(6) 0.5483(2) 0.7731(3) 0.0336(14) Uani 0.75 1 d . . P A 1
O2 O 0.7915(5) 0.4713(2) 0.8007(3) 0.0291(13) Uani 0.75 1 d . . P A 1
C43 C 0.3899(6) 0.5413(2) 0.8412(3) 0.0275(14) Uani 1 1 d . . . . .
C35 C 0.6295(7) 0.6372(3) 0.9449(3) 0.0311(15) Uani 1 1 d . . . . .
C2 C 1.0719(6) 0.4499(3) 0.8557(3) 0.0326(16) Uani 1 1 d . . . . .
C53 C 0.6706(6) 0.6787(2) 0.6947(3) 0.0284(15) Uani 1 1 d . . . . .
C44 C 0.3347(6) 0.5889(3) 0.8524(3) 0.0317(15) Uani 1 1 d . . . . .
C54 C 0.5992(7) 0.7178(2) 0.6689(3) 0.0326(16) Uani 1 1 d . . . . .
C34 C 0.7509(7) 0.6381(2) 0.9181(3) 0.0333(16) Uani 1 1 d . . . . .
C47 C 0.4234(6) 0.5395(3) 0.7790(3) 0.0342(16) Uani 1 1 d . . . . .
C15 C 0.6991(7) 0.3553(3) 0.8160(3) 0.0386(18) Uani 1 1 d . . . . .
C11 C 0.7008(7) 0.3475(2) 0.7527(3) 0.0336(16) Uani 1 1 d . . . . .
C46 C 0.3878(6) 0.5859(3) 0.7523(3) 0.0367(17) Uani 1 1 d . . . . .
C12 C 0.8048(7) 0.3161(3) 0.7395(3) 0.0355(16) Uani 1 1 d . . . . .
C33 C 0.7552(7) 0.6783(3) 0.8770(3) 0.0363(17) Uani 1 1 d . . . . .
C30 C 0.7412(6) 0.5125(3) 0.8130(3) 0.0293(15) Uani 1 1 d . . . . .
C3 C 1.1209(7) 0.4008(3) 0.8449(3) 0.0344(16) Uani 1 1 d . . . . .
C5 C 1.1404(6) 0.4475(3) 0.7575(3) 0.0366(17) Uani 1 1 d . . . . .
C45 C 0.3323(7) 0.6171(3) 0.7976(4) 0.0374(17) Uani 1 1 d . . . . .
C4 C 1.1637(6) 0.3992(3) 0.7840(3) 0.0367(17) Uani 1 1 d . . . . .
C58 C 0.7838(7) 0.6633(3) 0.6674(3) 0.0350(16) Uani 1 1 d . . . . .
C36 C 0.5614(7) 0.6789(3) 0.9215(3) 0.0395(17) Uani 1 1 d . . . . .
C1 C 1.0832(6) 0.4786(3) 0.8015(3) 0.0360(17) Uani 1 1 d . . . . .
C56 C 0.7456(8) 0.7228(2) 0.5841(3) 0.0376(18) Uani 1 1 d . . . . .
C37 C 0.6375(8) 0.7037(3) 0.8792(4) 0.0435(19) Uani 1 1 d . . . . .
C55 C 0.6375(7) 0.7384(3) 0.6140(3) 0.0379(17) Uani 1 1 d . . . . .
H55 H 0.587068 0.764485 0.596024 0.046 Uiso 1 1 calc R . . . .
C21 C 0.9092(7) 0.4228(3) 0.6180(3) 0.0351(17) Uani 1 1 d . . . . .
C48 C 0.3935(7) 0.4977(3) 0.8849(3) 0.0414(18) Uani 1 1 d . . . . .
H48A H 0.392754 0.510847 0.926820 0.062 Uiso 1 1 calc GR . . . .
H48B H 0.471023 0.477784 0.878388 0.062 Uiso 1 1 calc GR . . . .
H48C H 0.319172 0.475894 0.878222 0.062 Uiso 1 1 calc GR . . . .
C51 C 0.3991(8) 0.5977(3) 0.6855(3) 0.051(2) Uani 1 1 d . . . . .
H51A H 0.380369 0.633896 0.678525 0.077 Uiso 1 1 calc GR . . . .
H51B H 0.338744 0.576628 0.662368 0.077 Uiso 1 1 calc GR . . . .
H51C H 0.485659 0.590181 0.671893 0.077 Uiso 1 1 calc GR . . . .
C14 C 0.8026(8) 0.3294(3) 0.8418(3) 0.0437(19) Uani 1 1 d . . . . .
C13 C 0.8685(7) 0.3045(2) 0.7939(4) 0.0401(18) Uani 1 1 d . . . . .
C7 C 1.0266(8) 0.4688(3) 0.9164(3) 0.0459(19) Uani 1 1 d . . . . .
H7A H 0.968512 0.497639 0.910278 0.069 Uiso 1 1 calc GR . . . .
H7B H 1.099470 0.479952 0.941023 0.069 Uiso 1 1 calc GR . . . .
H7C H 0.982118 0.441192 0.937687 0.069 Uiso 1 1 calc GR . . . .
C16 C 0.6055(7) 0.3656(3) 0.7073(4) 0.0439(19) Uani 1 1 d . . . . .
H16A H 0.570064 0.398310 0.720801 0.066 Uiso 1 1 calc GR . . . .
H16B H 0.537166 0.340333 0.703645 0.066 Uiso 1 1 calc GR . . . .
H16C H 0.646345 0.370053 0.667544 0.066 Uiso 1 1 calc GR . . . .
C40 C 0.5848(8) 0.6018(3) 0.9940(3) 0.051(2) Uani 1 1 d . . . . .
H40A H 0.507850 0.584075 0.980157 0.076 Uiso 1 1 calc GR . . . .
H40B H 0.565957 0.621443 1.030962 0.076 Uiso 1 1 calc GR . . . .
H40C H 0.651200 0.576629 1.003012 0.076 Uiso 1 1 calc GR . . . .
C26 C 0.9948(7) 0.3951(3) 0.5818(4) 0.0418(18) Uani 1 1 d . . . . .
C60 C 0.7831(9) 0.7447(3) 0.5234(3) 0.054(2) Uani 1 1 d . . . . .
H60A H 0.761111 0.720454 0.490924 0.081 Uiso 1 1 calc GR . . . .
H60B H 0.874766 0.751020 0.523106 0.081 Uiso 1 1 calc GR . . . .
H60C H 0.737757 0.776934 0.516573 0.081 Uiso 1 1 calc GR . . . .
C22 C 0.8269(7) 0.4578(3) 0.5934(3) 0.0374(17) Uani 1 1 d . . . . .
C6 C 1.0509(7) 0.5335(3) 0.7920(4) 0.049(2) Uani 1 1 d . . . . .
H6A H 1.000664 0.537136 0.754465 0.073 Uiso 1 1 calc GR . . . .
H6B H 1.129179 0.553445 0.788532 0.073 Uiso 1 1 calc GR . . . .
H6C H 1.001517 0.545884 0.826811 0.073 Uiso 1 1 calc GR . . . .
C8 C 1.1490(8) 0.3615(3) 0.8930(4) 0.048(2) Uani 1 1 d . . . . .
H8A H 1.082309 0.362153 0.923994 0.073 Uiso 1 1 calc GR . . . .
H8B H 1.231138 0.369010 0.912170 0.073 Uiso 1 1 calc GR . . . .
H8C H 1.152014 0.327503 0.874125 0.073 Uiso 1 1 calc GR . . . .
C61 C 0.8676(7) 0.6238(3) 0.6954(4) 0.0446(19) Uani 1 1 d . . . . .
H61A H 0.883033 0.632317 0.738420 0.067 Uiso 1 1 calc GR . . . .
H61B H 0.948649 0.622860 0.673625 0.067 Uiso 1 1 calc GR . . . .
H61C H 0.826433 0.590321 0.692651 0.067 Uiso 1 1 calc GR . . . .
C39 C 0.8636(8) 0.6058(3) 0.9355(4) 0.053(2) Uani 1 1 d . . . . .
H39A H 0.834605 0.575407 0.957601 0.080 Uiso 1 1 calc GR . . . .
H39B H 0.920845 0.625655 0.961706 0.080 Uiso 1 1 calc GR . . . .
H39C H 0.908666 0.595250 0.898524 0.080 Uiso 1 1 calc GR . . . .
C52 C 0.4736(7) 0.4932(3) 0.7475(4) 0.052(2) Uani 1 1 d . . . . .
H52A H 0.499081 0.502178 0.705839 0.078 Uiso 1 1 calc GR . . . .
H52B H 0.407317 0.466901 0.745825 0.078 Uiso 1 1 calc GR . . . .
H52C H 0.547163 0.480015 0.770034 0.078 Uiso 1 1 calc GR . . . .
C59 C 0.4802(7) 0.7368(3) 0.6977(4) 0.051(2) Uani 1 1 d . . . . .
H59A H 0.408238 0.730501 0.670188 0.076 Uiso 1 1 calc GR . . . .
H59B H 0.487734 0.773513 0.705559 0.076 Uiso 1 1 calc GR . . . .
H59C H 0.466506 0.718723 0.736350 0.076 Uiso 1 1 calc GR . . . .
C57 C 0.8177(7) 0.6857(3) 0.6127(3) 0.0362(16) Uani 1 1 d . . . . .
H57 H 0.894297 0.675058 0.593822 0.043 Uiso 1 1 calc R . . . .
C25 C 0.9925(8) 0.4057(3) 0.5193(4) 0.054(2) Uani 1 1 d . . . . .
H25 H 1.050254 0.388202 0.493528 0.065 Uiso 1 1 calc R . . . .
C49 C 0.2589(7) 0.6014(3) 0.9088(4) 0.048(2) Uani 1 1 d . . . . .
H49A H 0.183356 0.579560 0.910188 0.072 Uiso 1 1 calc GR . . . .
H49B H 0.232922 0.637329 0.907482 0.072 Uiso 1 1 calc GR . . . .
H49C H 0.311182 0.595350 0.945197 0.072 Uiso 1 1 calc GR . . . .
C50 C 0.2604(8) 0.6657(3) 0.7882(4) 0.058(2) Uani 1 1 d . . . . .
H50A H 0.296239 0.692475 0.814431 0.087 Uiso 1 1 calc GR . . . .
H50B H 0.171009 0.660411 0.798505 0.087 Uiso 1 1 calc GR . . . .
H50C H 0.266981 0.676225 0.745313 0.087 Uiso 1 1 calc GR . . . .
C24 C 0.9109(9) 0.4400(3) 0.4937(4) 0.052(2) Uani 1 1 d . . . . .
C10 C 1.1768(8) 0.4656(4) 0.6947(4) 0.057(2) Uani 1 1 d . . . . .
H10A H 1.226636 0.439032 0.674247 0.086 Uiso 1 1 calc GR . . . .
H10B H 1.227576 0.496849 0.698093 0.086 Uiso 1 1 calc GR . . . .
H10C H 1.099868 0.472636 0.670767 0.086 Uiso 1 1 calc GR . . . .
C23 C 0.8295(8) 0.4658(3) 0.5313(4) 0.049(2) Uani 1 1 d . . . . .
H23 H 0.772774 0.490102 0.513900 0.059 Uiso 1 1 calc R . . . .
C9 C 1.2394(8) 0.3563(3) 0.7570(4) 0.055(2) Uani 1 1 d . . . . .
H9A H 1.194669 0.323945 0.763452 0.082 Uiso 1 1 calc GR . . . .
H9B H 1.322904 0.354847 0.776889 0.082 Uiso 1 1 calc GR . . . .
H9C H 1.250121 0.362182 0.713155 0.082 Uiso 1 1 calc GR . . . .
C32 C 0.6922(9) 0.4993(4) 0.9194(4) 0.036(2) Uani 0.75 1 d . . P A 1
C20 C 0.5956(9) 0.3802(3) 0.8509(4) 0.060(2) Uani 1 1 d . . . . .
H20A H 0.631150 0.396627 0.887398 0.090 Uiso 1 1 calc GR . . . .
H20B H 0.533312 0.354357 0.863182 0.090 Uiso 1 1 calc GR . . . .
H20C H 0.553978 0.405946 0.825244 0.090 Uiso 1 1 calc GR . . . .
C17 C 0.8316(9) 0.2955(3) 0.6772(4) 0.056(2) Uani 1 1 d . . . . .
H17A H 0.834377 0.323770 0.647880 0.084 Uiso 1 1 calc GR . . . .
H17B H 0.764536 0.271498 0.665363 0.084 Uiso 1 1 calc GR . . . .
H17C H 0.913618 0.277807 0.677601 0.084 Uiso 1 1 calc GR . . . .
C18 C 0.9719(9) 0.2658(3) 0.8011(5) 0.062(3) Uani 1 1 d . . . . .
H18A H 0.934909 0.231491 0.801963 0.093 Uiso 1 1 calc GR . . . .
H18B H 1.017923 0.272155 0.839389 0.093 Uiso 1 1 calc GR . . . .
H18C H 1.030676 0.268545 0.766709 0.093 Uiso 1 1 calc GR . . . .
C19 C 0.8254(9) 0.3240(4) 0.9093(4) 0.068(3) Uani 1 1 d . . . . .
H19A H 0.903073 0.304205 0.916279 0.102 Uiso 1 1 calc GR . . . .
H19B H 0.753299 0.306367 0.927901 0.102 Uiso 1 1 calc GR . . . .
H19C H 0.834789 0.357985 0.927634 0.102 Uiso 1 1 calc GR . . . .
C38 C 0.8680(9) 0.6963(4) 0.8421(4) 0.067(3) Uani 1 1 d . . . . .
H38A H 0.927925 0.667968 0.837085 0.101 Uiso 1 1 calc GR . . . .
H38B H 0.909440 0.724202 0.864382 0.101 Uiso 1 1 calc GR . . . .
H38C H 0.840696 0.708531 0.801782 0.101 Uiso 1 1 calc GR . . . .
C27 C 0.7390(9) 0.4871(3) 0.6334(4) 0.058(2) Uani 1 1 d . . . . .
H27A H 0.686523 0.463174 0.656801 0.087 Uiso 1 1 calc GR . . . .
H27B H 0.684197 0.508851 0.608194 0.087 Uiso 1 1 calc GR . . . .
H27C H 0.788373 0.508394 0.661644 0.087 Uiso 1 1 calc GR . . . .
C29 C 1.0847(8) 0.3570(3) 0.6066(4) 0.057(2) Uani 1 1 d . . . . .
H29A H 1.079826 0.356915 0.651329 0.085 Uiso 1 1 calc GR . . . .
H29B H 1.171147 0.365830 0.594109 0.085 Uiso 1 1 calc GR . . . .
H29C H 1.062675 0.323074 0.590962 0.085 Uiso 1 1 calc GR . . . .
C31 C 0.6830(8) 0.5265(3) 0.8701(4) 0.031(2) Uani 0.75 1 d . . P A 1
C41 C 0.4410(8) 0.7004(4) 0.9474(5) 0.067(3) Uani 1 1 d . . . . .
H41A H 0.383799 0.710266 0.913963 0.101 Uiso 1 1 calc GR . . . .
H41B H 0.460818 0.730559 0.972298 0.101 Uiso 1 1 calc GR . . . .
H41C H 0.399731 0.674561 0.972852 0.101 Uiso 1 1 calc GR . . . .
C42 C 0.6093(11) 0.7531(3) 0.8476(5) 0.075(3) Uani 1 1 d . . . . .
H42A H 0.651235 0.753572 0.807701 0.113 Uiso 1 1 calc GR . . . .
H42B H 0.640913 0.781604 0.872453 0.113 Uiso 1 1 calc GR . . . .
H42C H 0.517430 0.756610 0.841811 0.113 Uiso 1 1 calc GR . . . .
C28 C 0.9110(11) 0.4507(4) 0.4260(4) 0.081(3) Uani 1 1 d . . . . .
H28A H 0.988643 0.469133 0.415169 0.122 Uiso 1 1 calc GR . . . .
H28B H 0.836842 0.471559 0.415339 0.122 Uiso 1 1 calc GR . . . .
H28C H 0.907437 0.418331 0.403554 0.122 Uiso 1 1 calc GR . . . .
O2' O 0.7027(14) 0.5503(6) 0.8225(8) 0.018(3) Uiso 0.25 1 d . . P A 2
O3' O 0.8006(15) 0.4966(6) 0.7616(8) 0.024(4) Uiso 0.25 1 d . . P A 2
C7AA C 0.740(2) 0.4681(10) 0.9134(11) 0.023(5) Uiso 0.25 1 d . . P A 2
C5S C 0.258(2) 0.8127(10) 1.0332(10) 0.107(7) Uiso 0.6 1 d D . P B 1
H5SA H 0.188719 0.793284 1.014398 0.161 Uiso 1 1 calc R . . B 1
H5SB H 0.313140 0.789451 1.056388 0.161 Uiso 1 1 calc R . . B 1
H5SC H 0.223124 0.838575 1.060732 0.161 Uiso 1 1 calc R . . B 1
C3S C 0.434(2) 0.8657(9) 1.0228(10) 0.113(8) Uiso 0.6 1 d D . P B 1
H3SA H 0.396659 0.892418 1.049161 0.135 Uiso 1 1 calc R . . B 1
H3SB H 0.484317 0.841463 1.047966 0.135 Uiso 1 1 calc R . . B 1
C4S C 0.3356(19) 0.8389(8) 0.9834(9) 0.104(7) Uiso 0.6 1 d D . P B 1
H4SA H 0.374776 0.813925 0.955245 0.125 Uiso 1 1 calc R . . B 1
H4SB H 0.283787 0.863580 0.959635 0.125 Uiso 1 1 calc R . . B 1
C2S C 0.510(2) 0.8877(8) 0.9711(10) 0.193(9) Uiso 1 1 d D . . . .
H2SA H 0.540020 0.859589 0.944749 0.231 Uiso 0.6 1 calc R . P B 1
H2SB H 0.453957 0.909983 0.946144 0.231 Uiso 0.6 1 calc R . P B 1
H2SC H 0.569690 0.860214 0.959895 0.231 Uiso 0.4 1 calc R . P B 2
H2SD H 0.537596 0.897560 1.012764 0.231 Uiso 0.4 1 calc R . P B 2
C5S' C 0.212(4) 0.8015(18) 1.008(2) 0.145(17) Uiso 0.4 1 d D . P B 2
C3S' C 0.419(3) 0.8577(11) 0.9885(14) 0.079(8) Uiso 0.4 1 d D . P B 2
C4S' C 0.329(3) 0.8300(13) 1.0322(15) 0.103(11) Uiso 0.4 1 d D . P B 2
C1S C 0.615(2) 0.9164(10) 0.9919(13) 0.147(10) Uiso 0.6 1 d D . P B 1
H1SA H 0.661136 0.929980 0.956739 0.221 Uiso 1 1 calc R . . B 1
H1SB H 0.585171 0.944723 1.017359 0.221 Uiso 1 1 calc R . . B 1
H1SC H 0.671223 0.894335 1.015964 0.221 Uiso 1 1 calc R . . B 1
C1S' C 0.574(4) 0.9271(16) 0.9407(19) 0.133(13) Uiso 0.4 1 d . . P B 2
C1AA C 0.778(2) 0.4682(9) 0.8578(11) 0.021(5) Uiso 0.25 1 d . . P A 2

loop_
_atom_site_aniso_label
_atom_site_aniso_U_11
_atom_site_aniso_U_22
_atom_site_aniso_U_33
_atom_site_aniso_U_23
_atom_site_aniso_U_13
_atom_site_aniso_U_12
U1 0.03043(14) 0.03431(14) 0.02577(14) 0.00127(11) -0.00181(10) -0.00876(11)
U2 0.03142(14) 0.03149(14) 0.02490(14) 0.00088(11) 0.00108(10) -0.00856(11)
O5 0.036(3) 0.033(3) 0.026(3) 0.007(2) 0.003(2) -0.004(2)
O1 0.035(3) 0.039(3) 0.026(3) -0.006(2) 0.002(2) -0.010(2)
O4 0.082(5) 0.083(5) 0.033(3) 0.012(3) 0.005(3) -0.012(4)
O3 0.038(4) 0.025(3) 0.038(4) 0.003(3) 0.002(3) 0.000(3)
O2 0.029(3) 0.024(3) 0.035(4) -0.002(3) 0.002(3) 0.000(3)
C43 0.017(3) 0.029(3) 0.037(4) -0.001(3) -0.001(3) -0.003(3)
C35 0.041(4) 0.034(4) 0.019(3) -0.009(3) -0.003(3) -0.005(3)
C2 0.022(3) 0.031(4) 0.044(4) -0.003(3) -0.007(3) -0.001(3)
C53 0.039(4) 0.018(3) 0.028(4) 0.001(3) 0.000(3) -0.006(3)
C44 0.023(3) 0.036(4) 0.037(4) -0.001(3) 0.002(3) -0.002(3)
C54 0.042(4) 0.026(3) 0.030(4) 0.001(3) 0.000(3) -0.001(3)
C34 0.038(4) 0.028(4) 0.034(4) -0.007(3) -0.006(3) 0.000(3)
C47 0.021(3) 0.038(4) 0.044(4) -0.006(3) -0.001(3) -0.003(3)
C15 0.042(4) 0.028(4) 0.046(5) 0.000(3) 0.017(4) -0.017(3)
C11 0.038(4) 0.027(3) 0.036(4) 0.000(3) 0.002(3) -0.013(3)
C46 0.027(4) 0.047(4) 0.036(4) -0.004(3) -0.003(3) -0.014(3)
C12 0.036(4) 0.029(4) 0.041(4) -0.003(3) 0.009(3) -0.011(3)
C33 0.045(4) 0.033(4) 0.031(4) -0.006(3) 0.000(3) -0.017(3)
C30 0.029(4) 0.033(4) 0.026(4) 0.004(3) -0.002(3) -0.014(3)
C3 0.034(4) 0.037(4) 0.032(4) -0.001(3) -0.008(3) 0.000(3)
C5 0.025(4) 0.045(4) 0.039(4) 0.006(3) -0.004(3) -0.015(3)
C45 0.034(4) 0.025(4) 0.054(5) 0.006(3) -0.005(3) -0.002(3)
C4 0.031(4) 0.045(5) 0.034(4) -0.005(3) -0.006(3) -0.004(3)
C58 0.045(4) 0.030(4) 0.030(4) -0.001(3) 0.001(3) -0.001(3)
C36 0.041(4) 0.036(4) 0.041(4) -0.013(3) 0.000(3) 0.002(3)
C1 0.021(4) 0.039(4) 0.048(5) 0.001(3) -0.006(3) -0.007(3)
C56 0.064(5) 0.024(3) 0.024(4) 0.001(3) 0.003(3) -0.014(3)
C37 0.059(5) 0.025(4) 0.046(5) -0.002(3) -0.007(4) -0.003(3)
C55 0.050(5) 0.029(4) 0.035(4) 0.004(3) -0.008(3) 0.002(3)
C21 0.039(4) 0.043(4) 0.024(4) -0.006(3) 0.008(3) -0.017(3)
C48 0.033(4) 0.044(4) 0.048(5) 0.008(4) -0.005(3) 0.002(3)
C51 0.054(5) 0.066(6) 0.033(4) 0.007(4) -0.012(4) -0.016(4)
C14 0.061(5) 0.032(4) 0.038(4) 0.008(3) 0.002(4) -0.014(4)
C13 0.046(4) 0.018(3) 0.057(5) 0.003(3) 0.004(4) -0.006(3)
C7 0.050(5) 0.044(4) 0.044(5) -0.006(4) 0.001(4) 0.012(4)
C16 0.041(4) 0.034(4) 0.057(5) -0.003(4) -0.005(4) -0.011(3)
C40 0.065(6) 0.054(5) 0.033(4) 0.004(4) 0.009(4) -0.010(4)
C26 0.043(4) 0.040(4) 0.042(5) -0.009(3) 0.010(4) -0.010(3)
C60 0.090(7) 0.045(5) 0.028(4) 0.008(4) 0.007(4) -0.004(4)
C22 0.044(4) 0.042(4) 0.027(4) 0.002(3) 0.000(3) -0.009(3)
C6 0.041(5) 0.043(4) 0.062(6) 0.014(4) -0.016(4) -0.008(4)
C8 0.049(5) 0.050(5) 0.046(5) 0.004(4) -0.018(4) 0.003(4)
C61 0.049(5) 0.040(4) 0.044(5) 0.007(4) 0.009(4) 0.012(4)
C39 0.057(5) 0.054(5) 0.049(5) -0.016(4) -0.011(4) 0.016(4)
C52 0.037(4) 0.063(5) 0.056(5) -0.022(4) -0.004(4) 0.007(4)
C59 0.049(5) 0.055(5) 0.048(5) 0.012(4) 0.006(4) 0.011(4)
C57 0.047(4) 0.032(4) 0.029(4) -0.001(3) 0.005(3) 0.001(3)
C25 0.058(5) 0.064(6) 0.041(5) -0.017(4) 0.022(4) -0.017(5)
C49 0.042(5) 0.049(5) 0.054(5) -0.006(4) 0.015(4) 0.000(4)
C50 0.052(5) 0.045(5) 0.077(7) 0.008(4) 0.000(5) 0.007(4)
C24 0.073(6) 0.054(5) 0.029(4) -0.001(4) 0.004(4) -0.027(5)
C10 0.039(5) 0.088(7) 0.045(5) 0.011(5) -0.008(4) -0.024(4)
C23 0.062(5) 0.044(5) 0.042(5) 0.012(4) -0.011(4) -0.010(4)
C9 0.046(5) 0.063(6) 0.055(5) -0.015(4) -0.001(4) 0.016(4)
C32 0.038(6) 0.036(5) 0.033(6) -0.007(5) 0.001(4) 0.001(4)
C20 0.078(6) 0.041(5) 0.061(6) -0.004(4) 0.030(5) -0.011(4)
C17 0.077(6) 0.041(4) 0.049(5) -0.012(4) 0.018(4) -0.019(4)
C18 0.064(6) 0.038(5) 0.085(7) 0.007(5) -0.006(5) 0.004(4)
C19 0.084(7) 0.075(6) 0.044(5) 0.017(5) 0.004(5) -0.029(5)
C38 0.066(6) 0.088(7) 0.048(5) -0.017(5) 0.010(5) -0.042(5)
C27 0.075(6) 0.039(5) 0.061(6) 0.005(4) 0.012(5) 0.009(4)
C29 0.047(5) 0.061(6) 0.062(6) -0.011(5) 0.012(4) 0.001(4)
C31 0.032(5) 0.031(5) 0.030(5) 0.000(4) -0.005(4) -0.003(4)
C41 0.047(5) 0.072(6) 0.083(7) -0.033(5) -0.001(5) 0.011(5)
C42 0.119(9) 0.036(5) 0.070(7) 0.006(5) -0.026(6) 0.002(5)
C28 0.114(9) 0.104(8) 0.027(5) 0.004(5) 0.001(5) -0.050(7)

loop_
_atom_type_symbol
_atom_type_description
_atom_type_scat_dispersion_real
_atom_type_scat_dispersion_imag
_atom_type_scat_source
C C 0.0033 0.0016 'International Tables Vol C Tables 4.2.6.8 and 6.1.1.4'
H H 0.0000 0.0000 'International Tables Vol C Tables 4.2.6.8 and 6.1.1.4'
O O 0.0106 0.0060 'International Tables Vol C Tables 4.2.6.8 and 6.1.1.4'
U U -9.6767 9.6646 'International Tables Vol C Tables 4.2.6.8 and 6.1.1.4'

loop_
_geom_angle_atom_site_label_1
_geom_angle_atom_site_label_2
_geom_angle_atom_site_label_3
_geom_angle
_geom_angle_site_symmetry_1
_geom_angle_site_symmetry_3
_geom_angle_publ_flag
O1 U1 O2 102.2(2) . . ?
O1 U1 C2 126.83(19) . . ?
O1 U1 C15 113.3(2) . . ?
O1 U1 C11 84.01(19) . . ?
O1 U1 C12 79.00(19) . . ?
O1 U1 C3 123.2(2) . . ?
O1 U1 C5 78.98(19) . . ?
O1 U1 C4 93.50(19) . . ?
O1 U1 C1 98.1(2) . . ?
O1 U1 C14 127.6(2) . . ?
O1 U1 O3' 79.8(4) . . ?
O2 U1 C2 82.4(2) . . ?
O2 U1 C15 81.3(2) . . ?
O2 U1 C11 92.9(2) . . ?
O2 U1 C12 122.7(2) . . ?
O2 U1 C3 111.3(2) . . ?
O2 U1 C5 104.6(2) . . ?
O2 U1 C4 127.1(2) . . ?
O2 U1 C1 78.1(2) . . ?
O2 U1 C14 102.1(2) . . ?
C2 U1 C15 119.7(2) . . ?
C2 U1 C12 142.0(2) . . ?
C2 U1 C3 29.78(19) . . ?
C2 U1 C4 49.3(2) . . ?
C2 U1 C14 101.9(2) . . ?
C15 U1 C3 116.0(2) . . ?
C15 U1 C4 136.7(2) . . ?
C15 U1 C14 29.6(2) . . ?
C11 U1 C2 149.1(2) . . ?
C11 U1 C15 29.8(2) . . ?
C11 U1 C12 29.9(2) . . ?
C11 U1 C3 135.8(2) . . ?
C11 U1 C4 139.2(2) . . ?
C11 U1 C14 49.2(2) . . ?
C12 U1 C15 48.9(2) . . ?
C12 U1 C3 114.9(2) . . ?
C12 U1 C4 109.7(2) . . ?
C12 U1 C14 48.9(2) . . ?
C3 U1 C14 88.7(2) . . ?
C5 U1 C2 49.4(2) . . ?
C5 U1 C15 165.3(2) . . ?
C5 U1 C11 157.8(2) . . ?
C5 U1 C12 130.9(2) . . ?
C5 U1 C3 49.5(2) . . ?
C5 U1 C4 30.1(2) . . ?
C5 U1 C14 136.3(2) . . ?
C4 U1 C3 29.9(2) . . ?
C4 U1 C14 107.1(2) . . ?
C1 U1 C2 30.1(2) . . ?
C1 U1 C15 145.4(2) . . ?
C1 U1 C11 171.0(2) . . ?
C1 U1 C12 159.1(2) . . ?
C1 U1 C3 49.5(2) . . ?
C1 U1 C5 30.0(2) . . ?
C1 U1 C4 49.6(2) . . ?
C1 U1 C14 132.0(2) . . ?
O3' U1 C2 88.7(4) . . ?
O3' U1 C15 98.3(4) . . ?
O3' U1 C11 99.3(4) . . ?
O3' U1 C12 126.3(4) . . ?
O3' U1 C3 118.1(4) . . ?
O3' U1 C5 91.7(4) . . ?
O3' U1 C4 120.3(4) . . ?
O3' U1 C1 72.6(4) . . ?
O3' U1 C14 123.7(4) . . ?
O5 U2 O3 81.67(19) . . ?
O5 U2 C35 126.83(19) . . ?
O5 U2 C34 108.02(19) . . ?
O5 U2 C47 103.2(2) . . ?
O5 U2 C46 81.23(19) . . ?
O5 U2 C33 80.44(19) . . ?
O5 U2 C45 91.77(19) . . ?
O5 U2 C36 107.1(2) . . ?
O5 U2 C37 80.0(2) . . ?
O5 U2 C31 131.8(2) . . ?
O3 U2 C35 120.8(2) . . ?
O3 U2 C34 98.6(2) . . ?
O3 U2 C47 74.2(2) . . ?
O3 U2 C46 90.3(2) . . ?
O3 U2 C33 104.3(2) . . ?
O3 U2 C45 119.8(2) . . ?
O3 U2 C36 147.0(2) . . ?
O3 U2 C37 132.9(2) . . ?
O3 U2 C31 51.8(2) . . ?
C35 U2 C34 29.7(2) . . ?
C35 U2 C36 29.5(2) . . ?
C34 U2 C36 48.5(2) . . ?
C47 U2 C35 128.3(2) . . ?
C47 U2 C34 146.6(2) . . ?
C47 U2 C45 49.2(2) . . ?
C47 U2 C36 131.1(2) . . ?
C46 U2 C35 138.2(2) . . ?
C46 U2 C34 167.9(2) . . ?
C46 U2 C47 29.7(2) . . ?
C46 U2 C33 154.5(2) . . ?
C46 U2 C45 30.0(2) . . ?
C46 U2 C36 122.1(2) . . ?
C46 U2 C37 128.6(2) . . ?
C33 U2 C35 48.9(2) . . ?
C33 U2 C34 29.2(2) . . ?
C33 U2 C47 175.7(2) . . ?
C33 U2 C45 133.6(2) . . ?
C33 U2 C36 48.7(2) . . ?
C33 U2 C37 29.8(2) . . ?
C45 U2 C35 110.6(2) . . ?
C45 U2 C34 139.2(2) . . ?
C45 U2 C36 92.1(2) . . ?
C37 U2 C35 48.7(2) . . ?
C37 U2 C34 48.5(2) . . ?
C37 U2 C47 152.5(2) . . ?
C37 U2 C45 103.8(2) . . ?
C37 U2 C36 29.2(2) . . ?
C31 U2 C35 77.7(2) . . ?
C31 U2 C34 72.3(2) . . ?
C31 U2 C47 78.2(2) . . ?
C31 U2 C46 107.7(2) . . ?
C31 U2 C33 97.7(2) . . ?
C31 U2 C45 119.9(2) . . ?
C31 U2 C36 106.8(2) . . ?
C31 U2 C37 120.4(2) . . ?
O2' U2 O5 105.3(5) . . ?
O2' U2 C35 97.0(5) . . ?
O2' U2 C34 80.8(5) . . ?
O2' U2 C47 79.7(5) . . ?
O2' U2 C46 104.7(5) . . ?
O2' U2 C33 97.2(5) . . ?
O2' U2 C45 128.8(5) . . ?
O2' U2 C36 125.9(5) . . ?
O2' U2 C37 126.4(5) . . ?
C53 O5 U2 173.5(4) . . ?
C21 O1 U1 176.1(4) . . ?
C30 O3 U2 105.7(5) . . ?
C30 O2 U1 170.1(5) . . ?
C44 C43 U2 75.2(4) . . ?
C44 C43 C47 107.8(6) . . ?
C44 C43 C48 125.4(6) . . ?
C47 C43 U2 73.1(4) . . ?
C47 C43 C48 126.2(6) . . ?
C48 C43 U2 124.8(4) . . ?
C34 C35 U2 75.6(4) . . ?
C34 C35 C40 126.7(7) . . ?
C36 C35 U2 76.0(4) . . ?
C36 C35 C34 107.4(6) . . ?
C36 C35 C40 125.6(7) . . ?
C40 C35 U2 119.0(5) . . ?
C3 C2 U1 75.7(4) . . ?
C3 C2 C1 108.2(6) . . ?
C3 C2 C7 124.7(7) . . ?
C1 C2 U1 73.9(4) . . ?
C1 C2 C7 126.9(6) . . ?
C7 C2 U1 120.5(5) . . ?
O5 C53 C54 121.3(6) . . ?
O5 C53 C58 118.7(6) . . ?
C54 C53 C58 120.1(6) . . ?
C43 C44 U2 75.8(4) . . ?
C43 C44 C45 108.8(6) . . ?
C43 C44 C49 124.0(6) . . ?
C45 C44 U2 73.6(4) . . ?
C45 C44 C49 125.2(6) . . ?
C49 C44 U2 129.7(5) . . ?
C53 C54 C59 121.8(6) . . ?
C55 C54 C53 118.8(6) . . ?
C55 C54 C59 119.3(6) . . ?
C35 C34 U2 74.7(4) . . ?
C35 C34 C39 127.0(7) . . ?
C33 C34 U2 74.5(4) . . ?
C33 C34 C35 108.4(6) . . ?
C33 C34 C39 124.2(7) . . ?
C39 C34 U2 122.6(5) . . ?
C43 C47 U2 77.4(4) . . ?
C43 C47 C52 124.3(7) . . ?
C46 C47 U2 73.9(4) . . ?
C46 C47 C43 107.9(6) . . ?
C46 C47 C52 127.4(7) . . ?
C52 C47 U2 120.4(5) . . ?
C11 C15 U1 74.3(4) . . ?
C11 C15 C20 125.8(8) . . ?
C14 C15 U1 75.9(4) . . ?
C14 C15 C11 108.4(7) . . ?
C14 C15 C20 125.2(8) . . ?
C20 C15 U1 122.7(5) . . ?
C15 C11 U1 75.9(4) . . ?
C15 C11 C16 127.1(7) . . ?
C12 C11 U1 75.7(4) . . ?
C12 C11 C15 107.5(7) . . ?
C12 C11 C16 125.2(7) . . ?
C16 C11 U1 117.9(4) . . ?
C47 C46 U2 76.5(4) . . ?
C47 C46 C45 108.7(6) . . ?
C47 C46 C51 124.3(7) . . ?
C45 C46 U2 76.4(4) . . ?
C45 C46 C51 126.9(7) . . ?
C51 C46 U2 117.1(4) . . ?
C11 C12 U1 74.4(4) . . ?
C11 C12 C17 123.4(7) . . ?
C13 C12 U1 76.5(4) . . ?
C13 C12 C11 109.0(6) . . ?
C13 C12 C17 127.4(7) . . ?
C17 C12 U1 119.7(5) . . ?
C34 C33 U2 76.2(4) . . ?
C34 C33 C37 107.7(6) . . ?
C34 C33 C38 127.0(8) . . ?
C37 C33 U2 75.2(4) . . ?
C37 C33 C38 124.9(7) . . ?
C38 C33 U2 120.3(5) . . ?
O3 C30 C31 109.3(7) . . ?
O2 C30 O3 123.7(7) . . ?
O2 C30 C31 126.6(7) . . ?
O2' C30 O3' 127.7(13) . . ?
O2' C30 C1AA 130.1(14) . . ?
O3' C30 C1AA 100.2(12) . . ?
C2 C3 U1 74.5(4) . . ?
C2 C3 C4 107.9(6) . . ?
C2 C3 C8 125.5(7) . . ?
C4 C3 U1 74.8(4) . . ?
C4 C3 C8 125.3(7) . . ?
C8 C3 U1 126.8(5) . . ?
C4 C5 U1 75.8(4) . . ?
C4 C5 C10 127.7(7) . . ?
C1 C5 U1 74.5(4) . . ?
C1 C5 C4 108.2(6) . . ?
C1 C5 C10 124.0(7) . . ?
C10 C5 U1 118.8(5) . . ?
C44 C45 U2 76.9(4) . . ?
C44 C45 C46 106.8(6) . . ?
C44 C45 C50 124.8(7) . . ?
C46 C45 U2 73.5(4) . . ?
C46 C45 C50 127.3(7) . . ?
C50 C45 U2 124.5(5) . . ?
C3 C4 U1 75.4(4) . . ?
C3 C4 C5 107.7(6) . . ?
C3 C4 C9 124.7(7) . . ?
C5 C4 U1 74.1(4) . . ?
C5 C4 C9 126.9(7) . . ?
C9 C4 U1 124.1(5) . . ?
C53 C58 C61 122.0(6) . . ?
C57 C58 C53 118.3(6) . . ?
C57 C58 C61 119.7(7) . . ?
C35 C36 U2 74.5(4) . . ?
C35 C36 C41 125.9(7) . . ?
C37 C36 U2 74.3(4) . . ?
C37 C36 C35 108.1(7) . . ?
C37 C36 C41 124.6(7) . . ?
C41 C36 U2 127.7(5) . . ?
C2 C1 U1 76.0(4) . . ?
C2 C1 C6 127.6(7) . . ?
C5 C1 U1 75.5(4) . . ?
C5 C1 C2 108.0(6) . . ?
C5 C1 C6 124.3(7) . . ?
C6 C1 U1 118.4(5) . . ?
C55 C56 C60 122.0(7) . . ?
C55 C56 C57 116.5(6) . . ?
C57 C56 C60 121.5(7) . . ?
C33 C37 U2 75.0(4) . . ?
C33 C37 C42 124.4(8) . . ?
C36 C37 U2 76.4(4) . . ?
C36 C37 C33 108.3(6) . . ?
C36 C37 C42 126.8(8) . . ?
C42 C37 U2 121.4(5) . . ?
C54 C55 C56 123.0(7) . . ?
C54 C55 H55 118.5 . . ?
C56 C55 H55 118.5 . . ?
O1 C21 C26 118.7(7) . . ?
C22 C21 O1 119.2(6) . . ?
C22 C21 C26 122.1(7) . . ?
C43 C48 H48A 109.5 . . ?
C43 C48 H48B 109.5 . . ?
C43 C48 H48C 109.5 . . ?
H48A C48 H48B 109.5 . . ?
H48A C48 H48C 109.5 . . ?
H48B C48 H48C 109.5 . . ?
C46 C51 H51A 109.5 . . ?
C46 C51 H51B 109.5 . . ?
C46 C51 H51C 109.5 . . ?
H51A C51 H51B 109.5 . . ?
H51A C51 H51C 109.5 . . ?
H51B C51 H51C 109.5 . . ?
C15 C14 U1 74.5(4) . . ?
C15 C14 C13 107.9(7) . . ?
C15 C14 C19 124.3(8) . . ?
C13 C14 U1 75.5(4) . . ?
C13 C14 C19 127.3(8) . . ?
C19 C14 U1 122.4(5) . . ?
C12 C13 U1 74.0(4) . . ?
C12 C13 C14 107.2(7) . . ?
C12 C13 C18 125.7(7) . . ?
C14 C13 U1 74.7(4) . . ?
C14 C13 C18 126.3(8) . . ?
C18 C13 U1 125.0(5) . . ?
C2 C7 H7A 109.5 . . ?
C2 C7 H7B 109.5 . . ?
C2 C7 H7C 109.5 . . ?
H7A C7 H7B 109.5 . . ?
H7A C7 H7C 109.5 . . ?
H7B C7 H7C 109.5 . . ?
C11 C16 H16A 109.5 . . ?
C11 C16 H16B 109.5 . . ?
C11 C16 H16C 109.5 . . ?
H16A C16 H16B 109.5 . . ?
H16A C16 H16C 109.5 . . ?
H16B C16 H16C 109.5 . . ?
C35 C40 H40A 109.5 . . ?
C35 C40 H40B 109.5 . . ?
C35 C40 H40C 109.5 . . ?
H40A C40 H40B 109.5 . . ?
H40A C40 H40C 109.5 . . ?
H40B C40 H40C 109.5 . . ?
C21 C26 C29 123.5(7) . . ?
C25 C26 C21 116.3(8) . . ?
C25 C26 C29 120.2(7) . . ?
C56 C60 H60A 109.5 . . ?
C56 C60 H60B 109.5 . . ?
C56 C60 H60C 109.5 . . ?
H60A C60 H60B 109.5 . . ?
H60A C60 H60C 109.5 . . ?
H60B C60 H60C 109.5 . . ?
C21 C22 C23 118.3(7) . . ?
C21 C22 C27 120.5(7) . . ?
C23 C22 C27 121.2(7) . . ?
C1 C6 H6A 109.5 . . ?
C1 C6 H6B 109.5 . . ?
C1 C6 H6C 109.5 . . ?
H6A C6 H6B 109.5 . . ?
H6A C6 H6C 109.5 . . ?
H6B C6 H6C 109.5 . . ?
C3 C8 H8A 109.5 . . ?
C3 C8 H8B 109.5 . . ?
C3 C8 H8C 109.5 . . ?
H8A C8 H8B 109.5 . . ?
H8A C8 H8C 109.5 . . ?
H8B C8 H8C 109.5 . . ?
C58 C61 H61A 109.5 . . ?
C58 C61 H61B 109.5 . . ?
C58 C61 H61C 109.5 . . ?
H61A C61 H61B 109.5 . . ?
H61A C61 H61C 109.5 . . ?
H61B C61 H61C 109.5 . . ?
C34 C39 H39A 109.5 . . ?
C34 C39 H39B 109.5 . . ?
C34 C39 H39C 109.5 . . ?
H39A C39 H39B 109.5 . . ?
H39A C39 H39C 109.5 . . ?
H39B C39 H39C 109.5 . . ?
C47 C52 H52A 109.5 . . ?
C47 C52 H52B 109.5 . . ?
C47 C52 H52C 109.5 . . ?
H52A C52 H52B 109.5 . . ?
H52A C52 H52C 109.5 . . ?
H52B C52 H52C 109.5 . . ?
C54 C59 H59A 109.5 . . ?
C54 C59 H59B 109.5 . . ?
C54 C59 H59C 109.5 . . ?
H59A C59 H59B 109.5 . . ?
H59A C59 H59C 109.5 . . ?
H59B C59 H59C 109.5 . . ?
C58 C57 H57 118.4 . . ?
C56 C57 C58 123.1(7) . . ?
C56 C57 H57 118.4 . . ?
C26 C25 H25 118.6 . . ?
C24 C25 C26 122.8(8) . . ?
C24 C25 H25 118.6 . . ?
C44 C49 H49A 109.5 . . ?
C44 C49 H49B 109.5 . . ?
C44 C49 H49C 109.5 . . ?
H49A C49 H49B 109.5 . . ?
H49A C49 H49C 109.5 . . ?
H49B C49 H49C 109.5 . . ?
C45 C50 H50A 109.5 . . ?
C45 C50 H50B 109.5 . . ?
C45 C50 H50C 109.5 . . ?
H50A C50 H50B 109.5 . . ?
H50A C50 H50C 109.5 . . ?
H50B C50 H50C 109.5 . . ?
C25 C24 C23 118.3(7) . . ?
C25 C24 C28 121.5(9) . . ?
C23 C24 C28 120.2(9) . . ?
C5 C10 H10A 109.5 . . ?
C5 C10 H10B 109.5 . . ?
C5 C10 H10C 109.5 . . ?
H10A C10 H10B 109.5 . . ?
H10A C10 H10C 109.5 . . ?
H10B C10 H10C 109.5 . . ?
C22 C23 H23 118.9 . . ?
C24 C23 C22 122.3(8) . . ?
C24 C23 H23 118.9 . . ?
C4 C9 H9A 109.5 . . ?
C4 C9 H9B 109.5 . . ?
C4 C9 H9C 109.5 . . ?
H9A C9 H9B 109.5 . . ?
H9A C9 H9C 109.5 . . ?
H9B C9 H9C 109.5 . . ?
O4 C32 C31 178.1(10) . . ?
C15 C20 H20A 109.5 . . ?
C15 C20 H20B 109.5 . . ?
C15 C20 H20C 109.5 . . ?
H20A C20 H20B 109.5 . . ?
H20A C20 H20C 109.5 . . ?
H20B C20 H20C 109.5 . . ?
C12 C17 H17A 109.5 . . ?
C12 C17 H17B 109.5 . . ?
C12 C17 H17C 109.5 . . ?
H17A C17 H17B 109.5 . . ?
H17A C17 H17C 109.5 . . ?
H17B C17 H17C 109.5 . . ?
C13 C18 H18A 109.5 . . ?
C13 C18 H18B 109.5 . . ?
C13 C18 H18C 109.5 . . ?
H18A C18 H18B 109.5 . . ?
H18A C18 H18C 109.5 . . ?
H18B C18 H18C 109.5 . . ?
C14 C19 H19A 109.5 . . ?
C14 C19 H19B 109.5 . . ?
C14 C19 H19C 109.5 . . ?
H19A C19 H19B 109.5 . . ?
H19A C19 H19C 109.5 . . ?
H19B C19 H19C 109.5 . . ?
C33 C38 H38A 109.5 . . ?
C33 C38 H38B 109.5 . . ?
C33 C38 H38C 109.5 . . ?
H38A C38 H38B 109.5 . . ?
H38A C38 H38C 109.5 . . ?
H38B C38 H38C 109.5 . . ?
C22 C27 H27A 109.5 . . ?
C22 C27 H27B 109.5 . . ?
C22 C27 H27C 109.5 . . ?
H27A C27 H27B 109.5 . . ?
H27A C27 H27C 109.5 . . ?
H27B C27 H27C 109.5 . . ?
C26 C29 H29A 109.5 . . ?
C26 C29 H29B 109.5 . . ?
C26 C29 H29C 109.5 . . ?
H29A C29 H29B 109.5 . . ?
H29A C29 H29C 109.5 . . ?
H29B C29 H29C 109.5 . . ?
C30 C31 U2 93.1(5) . . ?
C32 C31 U2 143.4(7) . . ?
C32 C31 C30 123.5(8) . . ?
C36 C41 H41A 109.5 . . ?
C36 C41 H41B 109.5 . . ?
C36 C41 H41C 109.5 . . ?
H41A C41 H41B 109.5 . . ?
H41A C41 H41C 109.5 . . ?
H41B C41 H41C 109.5 . . ?
C37 C42 H42A 109.5 . . ?
C37 C42 H42B 109.5 . . ?
C37 C42 H42C 109.5 . . ?
H42A C42 H42B 109.5 . . ?
H42A C42 H42C 109.5 . . ?
H42B C42 H42C 109.5 . . ?
C24 C28 H28A 109.5 . . ?
C24 C28 H28B 109.5 . . ?
C24 C28 H28C 109.5 . . ?
H28A C28 H28B 109.5 . . ?
H28A C28 H28C 109.5 . . ?
H28B C28 H28C 109.5 . . ?
C30 O2' U2 162.4(13) . . ?
C30 O3' U1 112.7(10) . . ?
O4 C7AA C1AA 171(3) . . ?
H5SA C5S H5SB 109.5 . . ?
H5SA C5S H5SC 109.5 . . ?
H5SB C5S H5SC 109.5 . . ?
C4S C5S H5SA 109.5 . . ?
C4S C5S H5SB 109.5 . . ?
C4S C5S H5SC 109.5 . . ?
H3SA C3S H3SB 110.0 . . ?
C4S C3S H3SA 112.5 . . ?
C4S C3S H3SB 112.5 . . ?
C2S C3S H3SA 112.5 . . ?
C2S C3S H3SB 112.5 . . ?
C2S C3S C4S 96.4(16) . . ?
C5S C4S H4SA 111.9 . . ?
C5S C4S H4SB 111.9 . . ?
C3S C4S C5S 99.6(17) . . ?
C3S C4S H4SA 111.9 . . ?
C3S C4S H4SB 111.9 . . ?
H4SA C4S H4SB 109.6 . . ?
C3S C2S H2SA 109.1 . . ?
C3S C2S H2SB 109.1 . . ?
H2SA C2S H2SB 107.9 . . ?
H2SC C2S H2SD 103.3 . . ?
C3S' C2S H2SC 95.9 . . ?
C3S' C2S H2SD 95.9 . . ?
C3S' C2S C1S' 161(3) . . ?
C1S C2S C3S 112(2) . . ?
C1S C2S H2SA 109.1 . . ?
C1S C2S H2SB 109.1 . . ?
C1S' C2S H2SC 95.9 . . ?
C1S' C2S H2SD 95.9 . . ?
C2S C3S' C4S' 158(3) . . ?
C3S' C4S' C5S' 121(3) . . ?
C2S C1S H1SA 109.5 . . ?
C2S C1S H1SB 109.5 . . ?
C2S C1S H1SC 109.5 . . ?
H1SA C1S H1SB 109.5 . . ?
H1SA C1S H1SC 109.5 . . ?
H1SB C1S H1SC 109.5 . . ?
C30 C1AA U1 97.5(11) . . ?
C7AA C1AA U1 141.1(19) . . ?
C7AA C1AA C30 121(2) . . ?

loop_
_geom_bond_atom_site_label_1
_geom_bond_atom_site_label_2
_geom_bond_distance
_geom_bond_site_symmetry_2
_geom_bond_publ_flag
U1 O1 2.075(4) . ?
U1 O2 2.137(6) . ?
U1 C2 2.725(7) . ?
U1 C15 2.731(6) . ?
U1 C11 2.711(6) . ?
U1 C12 2.727(6) . ?
U1 C3 2.741(7) . ?
U1 C5 2.710(6) . ?
U1 C4 2.733(7) . ?
U1 C1 2.698(7) . ?
U1 C14 2.749(7) . ?
U1 O3' 2.594(16) . ?
U2 O5 2.114(4) . ?
U2 O3 2.461(6) . ?
U2 C35 2.745(6) . ?
U2 C34 2.756(7) . ?
U2 C47 2.740(7) . ?
U2 C46 2.707(7) . ?
U2 C33 2.735(6) . ?
U2 C45 2.744(7) . ?
U2 C36 2.764(7) . ?
U2 C37 2.738(7) . ?
U2 C31 2.639(9) . ?
U2 O2' 2.019(16) . ?
O5 C53 1.359(7) . ?
O1 C21 1.374(8) . ?
O4 C32 1.193(11) . ?
O4 C7AA 1.24(3) . ?
O3 C30 1.297(8) . ?
O2 C30 1.233(8) . ?
C43 C44 1.397(9) . ?
C43 C47 1.411(9) . ?
C43 C48 1.488(9) . ?
C35 C34 1.410(10) . ?
C35 C36 1.401(10) . ?
C35 C40 1.498(10) . ?
C2 C3 1.405(9) . ?
C2 C1 1.409(10) . ?
C2 C7 1.499(10) . ?
C53 C54 1.388(9) . ?
C53 C58 1.396(9) . ?
C44 C45 1.408(10) . ?
C44 C49 1.508(10) . ?
C54 C55 1.378(9) . ?
C54 C59 1.491(10) . ?
C34 C33 1.385(9) . ?
C34 C39 1.505(10) . ?
C47 C46 1.395(10) . ?
C47 C52 1.493(10) . ?
C15 C11 1.401(10) . ?
C15 C14 1.400(11) . ?
C15 C20 1.486(10) . ?
C11 C12 1.401(10) . ?
C11 C16 1.486(10) . ?
C46 C45 1.413(10) . ?
C46 C51 1.502(10) . ?
C12 C13 1.397(10) . ?
C12 C17 1.495(10) . ?
C33 C37 1.408(10) . ?
C33 C38 1.492(10) . ?
C30 C31 1.442(11) . ?
C30 O2' 1.090(16) . ?
C30 O3' 1.355(18) . ?
C30 C1AA 1.57(2) . ?
C3 C4 1.410(10) . ?
C3 C8 1.502(10) . ?
C5 C4 1.413(10) . ?
C5 C1 1.399(10) . ?
C5 C10 1.506(10) . ?
C45 C50 1.495(10) . ?
C4 C9 1.498(10) . ?
C58 C61 1.490(10) . ?
C58 C57 1.382(9) . ?
C36 C37 1.389(10) . ?
C36 C41 1.502(10) . ?
C1 C6 1.490(10) . ?
C56 C55 1.378(10) . ?
C56 C60 1.502(10) . ?
C56 C57 1.380(10) . ?
C37 C42 1.496(11) . ?
C55 H55 0.9500 . ?
C21 C26 1.404(10) . ?
C21 C22 1.370(10) . ?
C48 H48A 0.9800 . ?
C48 H48B 0.9800 . ?
C48 H48C 0.9800 . ?
C51 H51A 0.9800 . ?
C51 H51B 0.9800 . ?
C51 H51C 0.9800 . ?
C14 C13 1.419(11) . ?
C14 C19 1.502(11) . ?
C13 C18 1.494(10) . ?
C7 H7A 0.9800 . ?
C7 H7B 0.9800 . ?
C7 H7C 0.9800 . ?
C16 H16A 0.9800 . ?
C16 H16B 0.9800 . ?
C16 H16C 0.9800 . ?
C40 H40A 0.9800 . ?
C40 H40B 0.9800 . ?
C40 H40C 0.9800 . ?
C26 C25 1.396(11) . ?
C26 C29 1.477(11) . ?
C60 H60A 0.9800 . ?
C60 H60B 0.9800 . ?
C60 H60C 0.9800 . ?
C22 C23 1.377(10) . ?
C22 C27 1.489(10) . ?
C6 H6A 0.9800 . ?
C6 H6B 0.9800 . ?
C6 H6C 0.9800 . ?
C8 H8A 0.9800 . ?
C8 H8B 0.9800 . ?
C8 H8C 0.9800 . ?
C61 H61A 0.9800 . ?
C61 H61B 0.9800 . ?
C61 H61C 0.9800 . ?
C39 H39A 0.9800 . ?
C39 H39B 0.9800 . ?
C39 H39C 0.9800 . ?
C52 H52A 0.9800 . ?
C52 H52B 0.9800 . ?
C52 H52C 0.9800 . ?
C59 H59A 0.9800 . ?
C59 H59B 0.9800 . ?
C59 H59C 0.9800 . ?
C57 H57 0.9500 . ?
C25 H25 0.9500 . ?
C25 C24 1.361(12) . ?
C49 H49A 0.9800 . ?
C49 H49B 0.9800 . ?
C49 H49C 0.9800 . ?
C50 H50A 0.9800 . ?
C50 H50B 0.9800 . ?
C50 H50C 0.9800 . ?
C24 C23 1.370(12) . ?
C24 C28 1.509(11) . ?
C10 H10A 0.9800 . ?
C10 H10B 0.9800 . ?
C10 H10C 0.9800 . ?
C23 H23 0.9500 . ?
C9 H9A 0.9800 . ?
C9 H9B 0.9800 . ?
C9 H9C 0.9800 . ?
C32 C31 1.295(13) . ?
C20 H20A 0.9800 . ?
C20 H20B 0.9800 . ?
C20 H20C 0.9800 . ?
C17 H17A 0.9800 . ?
C17 H17B 0.9800 . ?
C17 H17C 0.9800 . ?
C18 H18A 0.9800 . ?
C18 H18B 0.9800 . ?
C18 H18C 0.9800 . ?
C19 H19A 0.9800 . ?
C19 H19B 0.9800 . ?
C19 H19C 0.9800 . ?
C38 H38A 0.9800 . ?
C38 H38B 0.9800 . ?
C38 H38C 0.9800 . ?
C27 H27A 0.9800 . ?
C27 H27B 0.9800 . ?
C27 H27C 0.9800 . ?
C29 H29A 0.9800 . ?
C29 H29B 0.9800 . ?
C29 H29C 0.9800 . ?
C41 H41A 0.9800 . ?
C41 H41B 0.9800 . ?
C41 H41C 0.9800 . ?
C42 H42A 0.9800 . ?
C42 H42B 0.9800 . ?
C42 H42C 0.9800 . ?
C28 H28A 0.9800 . ?
C28 H28B 0.9800 . ?
C28 H28C 0.9800 . ?
C7AA C1AA 1.28(3) . ?
C5S H5SA 0.9800 . ?
C5S H5SB 0.9800 . ?
C5S H5SC 0.9800 . ?
C5S C4S 1.528(13) . ?
C3S H3SA 0.9900 . ?
C3S H3SB 0.9900 . ?
C3S C4S 1.519(13) . ?
C3S C2S 1.501(13) . ?
C4S H4SA 0.9900 . ?
C4S H4SB 0.9900 . ?
C2S H2SA 0.9900 . ?
C2S H2SB 0.9900 . ?
C2S H2SC 0.9900 . ?
C2S H2SD 0.9900 . ?
C2S C3S' 1.29(3) . ?
C2S C1S 1.411(17) . ?
C2S C1S' 1.40(4) . ?
C5S' C4S' 1.534(19) . ?
C3S' C4S' 1.532(19) . ?
C1S H1SA 0.9800 . ?
C1S H1SB 0.9800 . ?
C1S H1SC 0.9800 . ?
